data_7705401
loop_
_publ_author_name
'Acharya, Joydev'
'Ahmed, Naushad'
'Flores Gonzalez, Jessica'
'Kumar, Pawan'
'Cador, Olivier'
'Singh, Saurabh Kumar'
'Pointillart, Fabrice'
'Chandrasekhar, Vadapalli'

_publ_section_title
;
 Slow magnetic relaxation in a homo dinuclear Dy(iii) complex in a
 pentagonal bipyramidal geometry.
;
_journal_issue 37
_journal_name_full 'Dalton transactions (Cambridge, England : 2003)'
_journal_page_first 13110
_journal_page_last 13122
_journal_paper_doi 10.1039/d0dt02881a
_journal_volume 49
_journal_year 2020
_chemical_formula_moiety 'C20 H18 Cl4 Dy2 N6 O8, 2(C4 H10 O)'
_chemical_formula_sum 'C28 H38 Cl4 Dy2 N6 O10'
_chemical_formula_weight 1085.44
_space_group_crystal_system monoclinic
_space_group_IT_number 15
_space_group_name_Hall '-C 2yc'
_space_group_name_H-M_alt 'C 1 2/c 1'
_atom_sites_solution_hydrogens geom
_atom_sites_solution_primary dual
_audit_creation_date 2020-05-19
_audit_creation_method
;
Olex2 1.3
(compiled 2020.02.04 svn.rd84adfe8 for OlexSys, GUI svn.r6032)
;
_audit_update_record
;
2020-05-20 deposited with the CCDC.	2020-09-07 downloaded from the CCDC.
;
_cell_angle_alpha 90
_cell_angle_beta 96.781(2)
_cell_angle_gamma 90
_cell_formula_units_Z 4
_cell_length_a 14.9522(7)
_cell_length_b 11.4148(7)
_cell_length_c 23.0815(12)
_cell_measurement_reflns_used 9359
_cell_measurement_temperature 100
_cell_measurement_theta_max 27.81
_cell_measurement_theta_min 2.25
_cell_volume 3911.9(4)
_computing_cell_refinement 'SAINT v8.34A (Bruker, 2013)'
_computing_data_reduction 'SAINT v8.34A (Bruker, 2013)'
_computing_molecular_graphics 'Olex2 1.3 (Dolomanov et al., 2009)'
_computing_publication_material 'Olex2 1.3 (Dolomanov et al., 2009)'
_computing_structure_refinement 'SHELXL 2018/3 (Sheldrick, 2015)'
_computing_structure_solution 'SHELXT 2018/2 (Sheldrick, 2018)'
_diffrn_ambient_temperature 100
_diffrn_measured_fraction_theta_full 1.000
_diffrn_measured_fraction_theta_max 0.999
_diffrn_measurement_device_type 'Bruker APEX-II CCD'
_diffrn_measurement_method '\f and \w scans'
_diffrn_radiation_type MoK\a
_diffrn_radiation_wavelength 0.71073
_diffrn_reflns_av_R_equivalents 0.0699
_diffrn_reflns_av_unetI/netI 0.0561
_diffrn_reflns_Laue_measured_fraction_full 1.000
_diffrn_reflns_Laue_measured_fraction_max 0.999
_diffrn_reflns_limit_h_max 19
_diffrn_reflns_limit_h_min -19
_diffrn_reflns_limit_k_max 15
_diffrn_reflns_limit_k_min -15
_diffrn_reflns_limit_l_max 30
_diffrn_reflns_limit_l_min -30
_diffrn_reflns_number 29322
_diffrn_reflns_point_group_measured_fraction_full 1.000
_diffrn_reflns_point_group_measured_fraction_max 0.999
_diffrn_reflns_theta_full 25.242
_diffrn_reflns_theta_max 28.332
_diffrn_reflns_theta_min 2.251
_diffrn_source_current 1.0
_diffrn_source_power 0.05
_diffrn_source_voltage 50.0
_diffrn_standards_number 0
_exptl_absorpt_coefficient_mu 4.121
_exptl_absorpt_correction_T_max 0.7457
_exptl_absorpt_correction_T_min 0.6173
_exptl_absorpt_correction_type psi-scan
_exptl_absorpt_process_details
;
SADABS-2014/4 (Bruker,2014/4) was used for absorption correction.
wR2(int) was 0.0680 before and 0.0534 after correction.
The Ratio of minimum to maximum transmission is 0.8278.
The \l/2 correction factor is 0.00150.
;
_exptl_crystal_colour yellow
_exptl_crystal_colour_primary yellow
_exptl_crystal_density_diffrn 1.843
_exptl_crystal_description block
_exptl_crystal_F_000 2112
_exptl_crystal_size_max 0.02
_exptl_crystal_size_mid 0.02
_exptl_crystal_size_min 0.02
_refine_diff_density_max 1.769
_refine_diff_density_min -1.248
_refine_diff_density_rms 0.309
_refine_ls_extinction_method none
_refine_ls_goodness_of_fit_ref 1.125
_refine_ls_hydrogen_treatment constr
_refine_ls_matrix_type full
_refine_ls_number_parameters 230
_refine_ls_number_reflns 4882
_refine_ls_number_restraints 24
_refine_ls_restrained_S_all 1.127
_refine_ls_R_factor_all 0.0768
_refine_ls_R_factor_gt 0.0510
_refine_ls_shift/su_max 0.001
_refine_ls_shift/su_mean 0.000
_refine_ls_structure_factor_coef Fsqd
_refine_ls_weighting_details 'w=1/[\s^2^(Fo^2^)+(0.0644P)^2^+35.5800P] where P=(Fo^2^+2Fc^2^)/3'
_refine_ls_weighting_scheme calc
_refine_ls_wR_factor_gt 0.1198
_refine_ls_wR_factor_ref 0.1348
_reflns_Friedel_coverage 0.000
_reflns_number_gt 3798
_reflns_number_total 4882
_reflns_threshold_expression 'I > 2\s(I)'
_cod_data_source_file d0dt02881a2.cif
_cod_data_source_block complex1
_cod_depositor_comments 'Adding full bibliography for 7705401--7705402.cif.'
_cod_database_code 7705401
_shelx_shelxl_version_number 2018/3
_shelx_space_group_comment
;
The symmetry employed for this shelxl refinement is uniquely defined
by the following loop, which should always be used as a source of
symmetry information in preference to the above space-group names.
They are only intended as comments.
;
_shelx_estimated_absorpt_t_max 0.922
_shelx_estimated_absorpt_t_min 0.922
_olex2_refinement_description
;
1. Fixed Uiso
 At 1.2 times of:
  All C(H) groups, All C(H,H) groups, All N(H) groups
 At 1.5 times of:
  All C(H,H,H) groups, All O(H) groups
2. Uiso/Uaniso restraints and constraints
Uanis(O00K) \\sim Ueq: with sigma of 0.02 and sigma for terminal atoms of 0.02
Uanis(C00O) \\sim Ueq: with sigma of 0.02 and sigma for terminal atoms of 0.02
Uanis(C3) \\sim Ueq: with sigma of 0.02 and sigma for terminal atoms of 0.02
Uanis(C00M) \\sim Ueq: with sigma of 0.02 and sigma for terminal atoms of 0.02
3.a Secondary CH2 refined with riding coordinates:
 C00N(H00K,H00L), C00O(H00M,H00N)
3.b Aromatic/amide H refined with riding coordinates:
 N008(H008), C00B(H00B), C00C(H00C), C00G(H00G), C00H(H00H)
3.c Idealised Me refined as rotating group:
 C00L(H00A,H00D,H00E), C00M(H00F,H00I,H00J), C3(H3A,H3B,H3C)
3.d Idealised tetrahedral OH refined as rotating group:
 O009(H009)
;
_olex2_submission_special_instructions 'No special instructions were received'

loop_
_space_group_symop_operation_xyz
'x, y, z'
'-x, y, -z+1/2'
'x+1/2, y+1/2, z'
'-x+1/2, y+1/2, -z+1/2'
'-x, -y, -z'
'x, -y, z-1/2'
'-x+1/2, -y+1/2, -z'
'x+1/2, -y+1/2, z-1/2'

loop_
_atom_site_label
_atom_site_type_symbol
_atom_site_fract_x
_atom_site_fract_y
_atom_site_fract_z
_atom_site_U_iso_or_equiv
_atom_site_adp_type
_atom_site_occupancy
_atom_site_site_symmetry_order
_atom_site_calc_flag
_atom_site_refinement_flags_posn
_atom_site_refinement_flags_adp
_atom_site_refinement_flags_occupancy
_atom_site_disorder_assembly
_atom_site_disorder_group
Dy1 Dy 0.29269(2) 0.14047(3) 0.45142(2) 0.01980(12) Uani 1 1 d . . . . .
Cl1 Cl 0.29854(11) -0.02632(16) 0.52922(8) 0.0256(4) Uani 1 1 d . . . . .
Cl2 Cl 0.29592(13) 0.27910(17) 0.36087(8) 0.0296(4) Uani 1 1 d . . . . .
O2 O 0.3394(3) 0.2810(4) 0.5187(2) 0.0189(10) Uani 1 1 d . . . . .
O1 O 0.3485(3) -0.0028(4) 0.3919(2) 0.0244(11) Uani 1 1 d . . . . .
O3 O 0.3362(3) 0.4523(5) 0.5958(2) 0.0264(11) Uani 1 1 d . . . . .
N1 N 0.4580(4) 0.1363(5) 0.4576(3) 0.0202(12) Uani 1 1 d . . . . .
N008 N 0.4904(4) 0.0493(5) 0.4244(3) 0.0218(13) Uani 1 1 d . . . . .
H008 H 0.548706 0.038672 0.424484 0.026 Uiso 1 1 calc R U . . .
O009 O 0.5872(4) -0.2014(5) 0.3297(2) 0.0346(13) Uani 1 1 d . . . . .
H009 H 0.643057 -0.193384 0.329878 0.052 Uiso 1 1 calc R U . . .
C00A C 0.5026(5) 0.3027(6) 0.5205(3) 0.0207(14) Uani 1 1 d . . . . .
C00B C 0.5176(4) 0.2061(6) 0.4830(3) 0.0203(14) Uani 1 1 d . . . . .
H00B H 0.578138 0.192241 0.476314 0.024 Uiso 1 1 calc R U . . .
C00C C 0.5802(5) 0.3668(6) 0.5418(3) 0.0235(15) Uani 1 1 d . . . . .
H00C H 0.636628 0.345480 0.529719 0.028 Uiso 1 1 calc R U . . .
N00D N 0.5547(4) -0.1134(5) 0.3619(3) 0.0267(14) Uani 1 1 d . . . . .
C00E C 0.4315(4) -0.0181(6) 0.3921(3) 0.0223(15) Uani 1 1 d . . . . .
C00F C 0.4187(4) 0.3333(6) 0.5376(3) 0.0173(14) Uani 1 1 d . . . . .
C00G C 0.4945(5) 0.4885(7) 0.5973(3) 0.0268(16) Uani 1 1 d . . . . .
H00G H 0.491210 0.552877 0.623060 0.032 Uiso 1 1 calc R U . . .
C00H C 0.5764(5) 0.4578(6) 0.5790(3) 0.0238(15) Uani 1 1 d . . . . .
H00H H 0.629417 0.500328 0.592400 0.029 Uiso 1 1 calc R U . . .
C00I C 0.4187(4) 0.4263(6) 0.5784(3) 0.0203(14) Uani 1 1 d . . . . .
C00J C 0.4674(5) -0.1129(7) 0.3571(3) 0.0265(16) Uani 1 1 d . . . . .
O00K O 0.6368(6) 0.4344(9) 0.3080(4) 0.088(3) Uani 1 1 d . U . . .
C00L C 0.4060(6) -0.1951(8) 0.3223(4) 0.038(2) Uani 1 1 d . . . . .
H00A H 0.420726 -0.196929 0.282008 0.058 Uiso 1 1 calc R U . . .
H00D H 0.343619 -0.169053 0.322553 0.058 Uiso 1 1 calc R U . . .
H00E H 0.413054 -0.273809 0.339191 0.058 Uiso 1 1 calc R U . . .
C00M C 0.6440(12) 0.2485(14) 0.3497(7) 0.114(6) Uani 1 1 d . U . . .
H00F H 0.668041 0.169797 0.344686 0.170 Uiso 1 1 calc R U . . .
H00I H 0.582483 0.242557 0.360127 0.170 Uiso 1 1 calc R U . . .
H00J H 0.682025 0.289445 0.380757 0.170 Uiso 1 1 calc R U . . .
C00N C 0.6309(10) 0.5169(11) 0.2572(6) 0.077(4) Uani 1 1 d . . . . .
H00K H 0.603674 0.592064 0.267497 0.092 Uiso 1 1 calc R U . . .
H00L H 0.592839 0.482747 0.223395 0.092 Uiso 1 1 calc R U . . .
C00O C 0.6430(13) 0.3159(14) 0.2935(8) 0.109(5) Uani 1 1 d . U . . .
H00M H 0.698808 0.300969 0.275492 0.131 Uiso 1 1 calc R U . . .
H00N H 0.590711 0.292313 0.265490 0.131 Uiso 1 1 calc R U . . .
C3 C 0.7251(13) 0.5372(14) 0.2422(7) 0.108(5) Uani 1 1 d . U . . .
H3A H 0.722944 0.588436 0.207958 0.162 Uiso 1 1 calc R U . . .
H3B H 0.752250 0.461976 0.233450 0.162 Uiso 1 1 calc R U . . .
H3C H 0.761483 0.574221 0.275274 0.162 Uiso 1 1 calc R U . . .

loop_
_atom_site_aniso_label
_atom_site_aniso_U_11
_atom_site_aniso_U_22
_atom_site_aniso_U_33
_atom_site_aniso_U_23
_atom_site_aniso_U_13
_atom_site_aniso_U_12
Dy1 0.01359(16) 0.02262(18) 0.02317(18) -0.00693(15) 0.00202(12) 0.00069(13)
Cl1 0.0153(7) 0.0255(9) 0.0362(10) 0.0010(8) 0.0037(7) -0.0001(7)
Cl2 0.0304(9) 0.0317(10) 0.0270(9) 0.0005(8) 0.0043(8) 0.0000(8)
O2 0.011(2) 0.025(3) 0.022(2) -0.006(2) 0.0037(18) 0.0035(19)
O1 0.018(2) 0.030(3) 0.026(3) -0.008(2) 0.004(2) 0.002(2)
O3 0.018(2) 0.035(3) 0.027(3) -0.009(2) 0.003(2) 0.005(2)
N1 0.014(3) 0.023(3) 0.023(3) -0.002(3) 0.001(2) 0.002(2)
N008 0.013(3) 0.027(3) 0.026(3) -0.007(3) 0.005(2) 0.006(2)
O009 0.034(3) 0.037(3) 0.033(3) -0.010(3) 0.007(3) 0.011(3)
C00A 0.020(3) 0.023(4) 0.019(3) -0.002(3) 0.002(3) 0.003(3)
C00B 0.015(3) 0.024(4) 0.022(3) 0.002(3) 0.000(3) 0.000(3)
C00C 0.020(3) 0.024(4) 0.028(4) -0.003(3) 0.007(3) 0.001(3)
N00D 0.028(3) 0.027(3) 0.025(3) -0.004(3) 0.001(3) 0.005(3)
C00E 0.017(3) 0.026(4) 0.023(4) 0.001(3) -0.001(3) 0.003(3)
C00F 0.013(3) 0.015(3) 0.024(3) 0.002(3) 0.002(3) 0.001(2)
C00G 0.024(4) 0.028(4) 0.028(4) -0.008(3) -0.002(3) -0.005(3)
C00H 0.017(3) 0.025(4) 0.029(4) -0.002(3) -0.001(3) -0.008(3)
C00I 0.014(3) 0.023(4) 0.024(3) -0.002(3) 0.002(3) 0.003(3)
C00J 0.026(4) 0.033(4) 0.020(4) -0.002(3) 0.000(3) 0.002(3)
O00K 0.069(5) 0.106(7) 0.090(6) -0.044(6) 0.018(5) 0.001(5)
C00L 0.033(4) 0.041(5) 0.041(5) -0.015(4) 0.003(4) 0.004(4)
C00M 0.149(13) 0.092(10) 0.114(11) 0.032(9) 0.076(10) 0.041(9)
C00N 0.113(11) 0.059(8) 0.061(8) 0.010(6) 0.022(8) 0.001(8)
C00O 0.122(12) 0.079(9) 0.136(13) 0.002(10) 0.049(10) 0.009(9)
C3 0.146(13) 0.074(9) 0.096(10) 0.012(8) -0.018(10) 0.001(9)

loop_
_atom_type_symbol
_atom_type_description
_atom_type_scat_dispersion_real
_atom_type_scat_dispersion_imag
_atom_type_scat_source
C C 0.0033 0.0016 'International Tables Vol C Tables 4.2.6.8 and 6.1.1.4'
H H 0.0000 0.0000 'International Tables Vol C Tables 4.2.6.8 and 6.1.1.4'
Cl Cl 0.1484 0.1585 'International Tables Vol C Tables 4.2.6.8 and 6.1.1.4'
Dy Dy -0.1892 4.4098 'International Tables Vol C Tables 4.2.6.8 and 6.1.1.4'
N N 0.0061 0.0033 'International Tables Vol C Tables 4.2.6.8 and 6.1.1.4'
O O 0.0106 0.0060 'International Tables Vol C Tables 4.2.6.8 and 6.1.1.4'

loop_
_geom_angle_atom_site_label_1
_geom_angle_atom_site_label_2
_geom_angle_atom_site_label_3
_geom_angle
_geom_angle_site_symmetry_1
_geom_angle_site_symmetry_3
_geom_angle_publ_flag
Cl1 Dy1 Dy1 93.56(4) . 7_556 ?
Cl1 Dy1 Cl2 169.78(6) . . ?
Cl2 Dy1 Dy1 96.64(4) . 7_556 ?
O2 Dy1 Dy1 36.67(11) 7_556 7_556 ?
O2 Dy1 Dy1 37.82(11) . 7_556 ?
O2 Dy1 Cl1 92.17(12) 7_556 . ?
O2 Dy1 Cl1 93.52(13) . . ?
O2 Dy1 Cl2 94.90(13) . . ?
O2 Dy1 Cl2 95.65(12) 7_556 . ?
O2 Dy1 O2 74.49(17) . 7_556 ?
O2 Dy1 O1 141.68(16) . . ?
O2 Dy1 O1 143.77(16) 7_556 . ?
O2 Dy1 O3 143.09(16) . 7_556 ?
O2 Dy1 O3 68.61(16) 7_556 7_556 ?
O2 Dy1 N1 75.49(17) . . ?
O2 Dy1 N1 149.98(17) 7_556 . ?
O1 Dy1 Dy1 178.28(13) . 7_556 ?
O1 Dy1 Cl1 84.79(13) . . ?
O1 Dy1 Cl2 85.01(13) . . ?
O1 Dy1 O3 75.18(16) . 7_556 ?
O1 Dy1 N1 66.22(18) . . ?
O3 Dy1 Dy1 105.28(12) 7_556 7_556 ?
O3 Dy1 Cl1 87.10(14) 7_556 . ?
O3 Dy1 Cl2 89.64(14) 7_556 . ?
O3 Dy1 N1 141.40(18) 7_556 . ?
N1 Dy1 Dy1 113.31(13) . 7_556 ?
N1 Dy1 Cl1 89.66(14) . . ?
N1 Dy1 Cl2 86.85(14) . . ?
Dy1 O2 Dy1 105.51(17) . 7_556 ?
C00F O2 Dy1 118.2(4) . 7_556 ?
C00F O2 Dy1 135.7(4) . . ?
C00E O1 Dy1 121.0(5) . . ?
C00I O3 Dy1 118.9(4) . 7_556 ?
N008 N1 Dy1 113.5(4) . . ?
C00B N1 Dy1 130.7(5) . . ?
C00B N1 N008 115.5(6) . . ?
N1 N008 H008 120.8 . . ?
C00E N008 N1 118.4(6) . . ?
C00E N008 H008 120.8 . . ?
N00D O009 H009 109.5 . . ?
C00C C00A C00B 115.4(6) . . ?
C00F C00A C00B 124.7(6) . . ?
C00F C00A C00C 119.9(6) . . ?
N1 C00B C00A 127.1(6) . . ?
N1 C00B H00B 116.5 . . ?
C00A C00B H00B 116.5 . . ?
C00A C00C H00C 119.2 . . ?
C00H C00C C00A 121.6(7) . . ?
C00H C00C H00C 119.2 . . ?
C00J N00D O009 112.0(6) . . ?
O1 C00E N008 120.8(6) . . ?
O1 C00E C00J 121.4(6) . . ?
N008 C00E C00J 117.8(6) . . ?
O2 C00F C00A 125.3(6) . . ?
O2 C00F C00I 118.3(6) . . ?
C00A C00F C00I 116.4(6) . . ?
C00H C00G H00G 120.0 . . ?
C00I C00G H00G 120.0 . . ?
C00I C00G C00H 120.0(7) . . ?
C00C C00H C00G 119.5(7) . . ?
C00C C00H H00H 120.2 . . ?
C00G C00H H00H 120.2 . . ?
O3 C00I C00F 115.2(6) . . ?
C00G C00I O3 122.3(7) . . ?
C00G C00I C00F 122.4(6) . . ?
N00D C00J C00E 112.4(6) . . ?
N00D C00J C00L 126.6(7) . . ?
C00L C00J C00E 120.9(7) . . ?
C00O O00K C00N 114.8(11) . . ?
C00J C00L H00A 109.5 . . ?
C00J C00L H00D 109.5 . . ?
C00J C00L H00E 109.5 . . ?
H00A C00L H00D 109.5 . . ?
H00A C00L H00E 109.5 . . ?
H00D C00L H00E 109.5 . . ?
H00F C00M H00I 109.5 . . ?
H00F C00M H00J 109.5 . . ?
H00I C00M H00J 109.5 . . ?
C00O C00M H00F 109.5 . . ?
C00O C00M H00I 109.5 . . ?
C00O C00M H00J 109.5 . . ?
O00K C00N H00K 110.1 . . ?
O00K C00N H00L 110.1 . . ?
O00K C00N C3 107.8(12) . . ?
H00K C00N H00L 108.5 . . ?
C3 C00N H00K 110.1 . . ?
C3 C00N H00L 110.1 . . ?
O00K C00O C00M 106.3(14) . . ?
O00K C00O H00M 110.5 . . ?
O00K C00O H00N 110.5 . . ?
C00M C00O H00M 110.5 . . ?
C00M C00O H00N 110.5 . . ?
H00M C00O H00N 108.7 . . ?
C00N C3 H3A 109.5 . . ?
C00N C3 H3B 109.5 . . ?
C00N C3 H3C 109.5 . . ?
H3A C3 H3B 109.5 . . ?
H3A C3 H3C 109.5 . . ?
H3B C3 H3C 109.5 . . ?

loop_
_geom_bond_atom_site_label_1
_geom_bond_atom_site_label_2
_geom_bond_distance
_geom_bond_site_symmetry_2
_geom_bond_publ_flag
Dy1 Dy1 3.6861(6) 7_556 ?
Dy1 Cl1 2.6114(19) . ?
Dy1 Cl2 2.6266(19) . ?
Dy1 O2 2.285(5) . ?
Dy1 O2 2.346(4) 7_556 ?
Dy1 O1 2.351(5) . ?
Dy1 O3 2.351(5) 7_556 ?
Dy1 N1 2.459(6) . ?
O2 C00F 1.353(8) . ?
O1 C00E 1.252(8) . ?
O3 C00I 1.373(8) . ?
N1 N008 1.377(8) . ?
N1 C00B 1.284(9) . ?
N008 H008 0.8800 . ?
N008 C00E 1.330(9) . ?
O009 H009 0.8400 . ?
O009 N00D 1.372(8) . ?
C00A C00B 1.435(10) . ?
C00A C00C 1.410(10) . ?
C00A C00F 1.403(9) . ?
C00B H00B 0.9500 . ?
C00C H00C 0.9500 . ?
C00C C00H 1.353(10) . ?
N00D C00J 1.296(10) . ?
C00E C00J 1.489(10) . ?
C00F C00I 1.418(10) . ?
C00G H00G 0.9500 . ?
C00G C00H 1.387(10) . ?
C00G C00I 1.365(10) . ?
C00H H00H 0.9500 . ?
C00J C00L 1.482(11) . ?
O00K C00N 1.499(15) . ?
O00K C00O 1.400(18) . ?
C00L H00A 0.9800 . ?
C00L H00D 0.9800 . ?
C00L H00E 0.9800 . ?
C00M H00F 0.9800 . ?
C00M H00I 0.9800 . ?
C00M H00J 0.9800 . ?
C00M C00O 1.51(2) . ?
C00N H00K 0.9900 . ?
C00N H00L 0.9900 . ?
C00N C3 1.51(2) . ?
C00O H00M 0.9900 . ?
C00O H00N 0.9900 . ?
C3 H3A 0.9800 . ?
C3 H3B 0.9800 . ?
C3 H3C 0.9800 . ?

loop_
_geom_torsion_atom_site_label_1
_geom_torsion_atom_site_label_2
_geom_torsion_atom_site_label_3
_geom_torsion_atom_site_label_4
_geom_torsion
_geom_torsion_site_symmetry_1
_geom_torsion_site_symmetry_2
_geom_torsion_site_symmetry_3
_geom_torsion_site_symmetry_4
_geom_torsion_publ_flag
Dy1 O2 C00F C00A -5.5(10) . . . . ?
Dy1 O2 C00F C00A -175.1(5) 7_556 . . . ?
Dy1 O2 C00F C00I 5.4(8) 7_556 . . . ?
Dy1 O2 C00F C00I 175.0(5) . . . . ?
Dy1 O1 C00E N008 -2.6(9) . . . . ?
Dy1 O1 C00E C00J 176.6(5) . . . . ?
Dy1 O3 C00I C00F -7.6(8) 7_556 . . . ?
Dy1 O3 C00I C00G 170.0(6) 7_556 . . . ?
Dy1 N1 N008 C00E 2.2(8) . . . . ?
Dy1 N1 C00B C00A 6.5(11) . . . . ?
O2 C00F C00I O3 1.4(9) . . . . ?
O2 C00F C00I C00G -176.2(7) . . . . ?
O1 C00E C00J N00D 178.6(7) . . . . ?
O1 C00E C00J C00L -2.1(11) . . . . ?
N1 N008 C00E O1 0.1(10) . . . . ?
N1 N008 C00E C00J -179.1(6) . . . . ?
N008 N1 C00B C00A -179.2(6) . . . . ?
N008 C00E C00J N00D -2.2(10) . . . . ?
N008 C00E C00J C00L 177.1(7) . . . . ?
O009 N00D C00J C00E 179.7(6) . . . . ?
O009 N00D C00J C00L 0.5(11) . . . . ?
C00A C00C C00H C00G 0.8(11) . . . . ?
C00A C00F C00I O3 -178.2(6) . . . . ?
C00A C00F C00I C00G 4.2(11) . . . . ?
C00B N1 N008 C00E -173.1(6) . . . . ?
C00B C00A C00C C00H -177.9(7) . . . . ?
C00B C00A C00F O2 -4.2(11) . . . . ?
C00B C00A C00F C00I 175.4(7) . . . . ?
C00C C00A C00B N1 -178.8(7) . . . . ?
C00C C00A C00F O2 177.8(6) . . . . ?
C00C C00A C00F C00I -2.7(10) . . . . ?
C00F C00A C00B N1 3.1(12) . . . . ?
C00F C00A C00C C00H 0.3(11) . . . . ?
C00H C00G C00I O3 179.2(7) . . . . ?
C00H C00G C00I C00F -3.3(12) . . . . ?
C00I C00G C00H C00C 0.7(12) . . . . ?
C00N O00K C00O C00M -177.6(12) . . . . ?
C00O O00K C00N C3 -81.6(15) . . . . ?
